data_7217753
loop_
_publ_author_name
'Huang, Wan-Yun'
'Li, Ji'
'Kong, Shi-Lin'
'Wang, Zhong-Chang'
'Zhu, Hai-Liang'

_publ_section_title
;
 Cu(ii) and Co(ii) ternary complexes of quinolone antimicrobial drug
 enoxacin and levofloxacin: structure and biological evaluation
;
_journal_issue 66
_journal_name_full 'RSC Advances'
_journal_page_first 35193
_journal_paper_doi 10.1039/C4RA05812G
_journal_volume 4
_journal_year 2014
_chemical_formula_moiety 'C50 H52 Cl2 Cu2 F2 N12 O17'
_chemical_formula_sum 'C50 H52 Cl2 Cu2 F2 N12 O17'
_chemical_formula_weight 1329.02
_chemical_name_systematic
; 
 ? 
;
_space_group_IT_number 2
_space_group_name_Hall '-P 1'
_symmetry_cell_setting triclinic
_symmetry_space_group_name_Hall '-P 1'
_symmetry_space_group_name_H-M 'P -1'
_atom_sites_solution_hydrogens geom
_atom_sites_solution_primary direct
_atom_sites_solution_secondary difmap
_audit_creation_method SHELXL-97
_cell_angle_alpha 90.608(8)
_cell_angle_beta 96.072(9)
_cell_angle_gamma 99.224(9)
_cell_formula_units_Z 2
_cell_length_a 10.401(3)
_cell_length_b 14.123(4)
_cell_length_c 19.125(6)
_cell_measurement_reflns_used 26476
_cell_measurement_temperature 273(2)
_cell_measurement_theta_max 30.18
_cell_measurement_theta_min 2.25
_cell_volume 2756.4(14)
_computing_cell_refinement 'Bruker SMART'
_computing_data_collection 'Bruker SMART'
_computing_data_reduction 'Bruker SAINT'
_computing_molecular_graphics 'Bruker SHELXTL'
_computing_publication_material 'Bruker SHELXTL'
_computing_structure_refinement 'SHELXL-97 (Sheldrick, 1997)'
_computing_structure_solution 'SHELXS-97 (Sheldrick, 1990)'
_diffrn_ambient_temperature 273(2)
_diffrn_measured_fraction_theta_full 0.987
_diffrn_measured_fraction_theta_max 0.987
_diffrn_measurement_device_type 'CCD area detector'
_diffrn_measurement_method 'phi and omega scans'
_diffrn_radiation_monochromator graphite
_diffrn_radiation_source 'fine-focus sealed tube'
_diffrn_radiation_type MoK\a
_diffrn_radiation_wavelength 0.71073
_diffrn_reflns_av_R_equivalents 0.1385
_diffrn_reflns_av_sigmaI/netI 0.2500
_diffrn_reflns_limit_h_max 12
_diffrn_reflns_limit_h_min -12
_diffrn_reflns_limit_k_max 16
_diffrn_reflns_limit_k_min -16
_diffrn_reflns_limit_l_max 22
_diffrn_reflns_limit_l_min -19
_diffrn_reflns_number 26175
_diffrn_reflns_theta_full 25.10
_diffrn_reflns_theta_max 25.10
_diffrn_reflns_theta_min 2.00
_diffrn_standards_interval_count 0
_exptl_absorpt_coefficient_mu 0.959
_exptl_absorpt_correction_T_max 0.8775
_exptl_absorpt_correction_T_min 0.8025
_exptl_absorpt_correction_type multi-scan
_exptl_absorpt_process_details
;
CrysAlisPro, Agilent Technologies,
Version 1.171.35.21 (release 20-01-2012 CrysAlis171 .NET)
(compiled Jan 23 2012,18:06:46)
Empirical absorption correction using spherical harmonics,
 implemented in SCALE3 ABSPACK scaling algorithm.
;
_exptl_crystal_colour green
_exptl_crystal_density_diffrn 1.601
_exptl_crystal_density_method 'not measured'
_exptl_crystal_description block
_exptl_crystal_F_000 1364
_exptl_crystal_size_max 0.24
_exptl_crystal_size_mid 0.18
_exptl_crystal_size_min 0.14
_refine_diff_density_max 0.710
_refine_diff_density_min -0.550
_refine_diff_density_rms 0.104
_refine_ls_extinction_method none
_refine_ls_goodness_of_fit_ref 1.076
_refine_ls_hydrogen_treatment mixed
_refine_ls_matrix_type full
_refine_ls_number_parameters 780
_refine_ls_number_reflns 9689
_refine_ls_number_restraints 6
_refine_ls_restrained_S_all 1.076
_refine_ls_R_factor_all 0.2455
_refine_ls_R_factor_gt 0.1015
_refine_ls_shift/su_max 0.002
_refine_ls_shift/su_mean 0.000
_refine_ls_structure_factor_coef Fsqd
_refine_ls_weighting_details 'calc w=1/[\s^2^(Fo^2^)+(0.0582P)^2^+9.2503P] where P=(Fo^2^+2Fc^2^)/3'
_refine_ls_weighting_scheme calc
_refine_ls_wR_factor_gt 0.1741
_refine_ls_wR_factor_ref 0.2222
_reflns_number_gt 4254
_reflns_number_total 9689
_reflns_threshold_expression >2sigma(I)
_cod_data_source_file c4ra05812g2.cif
_cod_data_source_block I
_cod_depositor_comments
;
The following automatic conversions were performed:

'_symmetry_cell_setting' value 'Triclinic' changed to 'triclinic'
according to
/usr/data/users/saulius/crontab/automatic-downloads/rss-feeds/RSC/lib/dictionaries/cif_core.dic
dictionary named 'cif_core.dic' version 2.4.2 from 2011-04-26.

Automatic conversion script
Id: cif_fix_values 2281 2013-09-26 08:29:07Z andrius 
;
_cod_original_sg_symbol_H-M 'P-1   '
_cod_database_code 7217753

loop_
_symmetry_equiv_pos_as_xyz
'x, y, z'
'-x, -y, -z'

loop_
_atom_site_label
_atom_site_type_symbol
_atom_site_fract_x
_atom_site_fract_y
_atom_site_fract_z
_atom_site_U_iso_or_equiv
_atom_site_adp_type
_atom_site_occupancy
_atom_site_symmetry_multiplicity
_atom_site_calc_flag
_atom_site_refinement_flags
Cu1 Cu 0.90728(12) 0.81946(8) 0.45500(6) 0.0390(4) Uani 1 1 d .
Cu2 Cu 0.06348(11) 0.68230(8) -0.03027(6) 0.0362(4) Uani 1 1 d .
Cl1 Cl 0.4940(4) 0.9425(2) 0.18279(18) 0.0694(9) Uani 1 1 d .
Cl2 Cl 0.3279(3) 0.5071(2) 0.67906(16) 0.0641(9) Uani 1 1 d .
F1 F 0.7025(6) 1.1445(5) 0.6661(3) 0.0683(19) Uani 1 1 d .
F2 F 0.3886(6) 0.3750(5) 0.1705(3) 0.075(2) Uani 1 1 d .
O1 O 0.8517(6) 0.9307(4) 0.4944(3) 0.0448(18) Uani 1 1 d .
O2 O 0.9338(6) 0.8779(5) 0.3653(3) 0.0433(17) Uani 1 1 d .
O3 O 0.9277(7) 0.9864(5) 0.2835(4) 0.056(2) Uani 1 1 d .
O4 O 0.1405(6) 0.5740(4) 0.0067(3) 0.0370(16) Uani 1 1 d .
O5 O -0.0018(6) 0.6178(5) -0.1186(3) 0.0424(17) Uani 1 1 d .
O6 O -0.0388(7) 0.4999(5) -0.1979(3) 0.058(2) Uani 1 1 d .
O7 O 0.5671(15) 0.9426(17) 0.2413(8) 0.268(10) Uani 1 1 d .
O8 O 0.4238(19) 0.8601(13) 0.1740(10) 0.262(10) Uani 1 1 d .
O9 O 0.5594(15) 0.9534(9) 0.1225(6) 0.183(6) Uani 1 1 d .
O10 O 0.422(3) 1.0051(13) 0.1892(8) 0.336(15) Uani 1 1 d .
O11 O 0.4642(12) 0.5214(10) 0.6910(7) 0.176(5) Uani 1 1 d .
O12 O 0.2717(12) 0.5691(7) 0.7206(5) 0.130(4) Uani 1 1 d .
O13 O 0.2858(11) 0.4111(6) 0.6987(5) 0.113(3) Uani 1 1 d .
O14 O 0.2931(11) 0.5170(8) 0.6092(5) 0.135(4) Uani 1 1 d .
O15 O 0.799(2) 0.9540(14) 0.7150(16) 0.250(8) Uani 1 1 d D
H15A H 0.882(6) 0.96(2) 0.71(2) 0.375 Uiso 1 1 d D
H15B H 0.77(3) 1.005(16) 0.70(2) 0.375 Uiso 1 1 d D
O16 O 0.1741(10) 0.9412(8) 0.8473(5) 0.101(3) Uani 1 1 d D
H16A H 0.111(8) 0.946(11) 0.816(6) 0.151 Uiso 1 1 d D
H16B H 0.244(7) 0.974(10) 0.835(7) 0.151 Uiso 1 1 d D
N1 N 0.2959(7) 1.2673(5) 0.5745(4) 0.041(2) Uani 1 1 d .
H1 H 0.2850 1.3240 0.5941 0.049 Uiso 1 1 calc R
N2 N 0.5744(7) 1.2750(5) 0.5808(4) 0.040(2) Uani 1 1 d .
N3 N 0.6400(7) 1.2028(5) 0.4840(4) 0.0332(19) Uani 1 1 d .
N4 N 0.7042(7) 1.1414(5) 0.3825(4) 0.037(2) Uani 1 1 d .
N5 N 0.9453(7) 0.7721(5) 0.5529(4) 0.038(2) Uani 1 1 d .
N6 N 1.0012(7) 0.7135(5) 0.4321(4) 0.036(2) Uani 1 1 d .
N7 N 0.7489(7) 0.2355(5) 0.0676(4) 0.037(2) Uani 1 1 d .
H7 H 0.7668 0.1791 0.0858 0.044 Uiso 1 1 calc R
N8 N 0.4748(7) 0.2410(5) 0.0790(4) 0.039(2) Uani 1 1 d .
N9 N 0.3644(7) 0.3081(5) -0.0135(4) 0.0339(19) Uani 1 1 d .
N10 N 0.2493(7) 0.3622(5) -0.1103(4) 0.0321(19) Uani 1 1 d .
N11 N 0.0741(7) 0.7397(5) 0.0666(4) 0.0311(19) Uani 1 1 d .
N12 N -0.0496(7) 0.7830(6) -0.0505(4) 0.040(2) Uani 1 1 d .
C1 C 0.3728(9) 1.2184(7) 0.6282(5) 0.041(3) Uani 1 1 d .
H1A H 0.3714 1.1530 0.6117 0.049 Uiso 1 1 calc R
H1B H 0.3299 1.2153 0.6709 0.049 Uiso 1 1 calc R
C2 C 0.5117(9) 1.2642(7) 0.6458(5) 0.045(3) Uani 1 1 d .
H2A H 0.5156 1.3265 0.6685 0.054 Uiso 1 1 calc R
H2B H 0.5569 1.2246 0.6779 0.054 Uiso 1 1 calc R
C3 C 0.5110(9) 1.3367(7) 0.5329(5) 0.042(3) Uani 1 1 d .
H3A H 0.5557 1.3454 0.4908 0.051 Uiso 1 1 calc R
H3B H 0.5142 1.3992 0.5551 0.051 Uiso 1 1 calc R
C4 C 0.3697(10) 1.2896(7) 0.5138(5) 0.045(3) Uani 1 1 d .
H4A H 0.3254 1.3319 0.4836 0.054 Uiso 1 1 calc R
H4B H 0.3686 1.2306 0.4871 0.054 Uiso 1 1 calc R
C5 C 0.6352(8) 1.2069(6) 0.5540(5) 0.029(2) Uani 1 1 d .
C6 C 0.6956(9) 1.1386(7) 0.5950(5) 0.040(3) Uani 1 1 d .
C7 C 0.7494(9) 1.0706(7) 0.5647(5) 0.039(3) Uani 1 1 d .
H7A H 0.7829 1.0245 0.5922 0.047 Uiso 1 1 calc R
C8 C 0.7552(8) 1.0688(6) 0.4923(5) 0.029(2) Uani 1 1 d .
C9 C 0.6994(8) 1.1383(6) 0.4548(5) 0.027(2) Uani 1 1 d .
C10 C 0.6363(11) 1.2113(8) 0.3422(5) 0.053(3) Uani 1 1 d .
H10A H 0.6715 1.2207 0.2974 0.063 Uiso 1 1 calc R
H10B H 0.6540 1.2724 0.3678 0.063 Uiso 1 1 calc R
C11 C 0.4929(11) 1.1805(9) 0.3294(6) 0.074(4) Uani 1 1 d .
H11A H 0.4548 1.2262 0.3006 0.111 Uiso 1 1 calc R
H11B H 0.4562 1.1764 0.3734 0.111 Uiso 1 1 calc R
H11C H 0.4745 1.1187 0.3057 0.111 Uiso 1 1 calc R
C12 C 0.7679(9) 1.0820(7) 0.3525(5) 0.037(2) Uani 1 1 d .
H12 H 0.7749 1.0885 0.3047 0.044 Uiso 1 1 calc R
C13 C 0.8245(9) 1.0118(6) 0.3853(5) 0.033(2) Uani 1 1 d .
C14 C 0.8137(9) 0.9991(7) 0.4579(5) 0.034(2) Uani 1 1 d .
C15 C 0.9013(9) 0.9556(7) 0.3419(5) 0.040(3) Uani 1 1 d .
C16 C 0.9062(10) 0.8056(8) 0.6120(5) 0.052(3) Uani 1 1 d .
H16 H 0.8614 0.8577 0.6106 0.062 Uiso 1 1 calc R
C17 C 0.9335(11) 0.7615(8) 0.6748(5) 0.058(3) Uani 1 1 d .
H17 H 0.9056 0.7839 0.7156 0.069 Uiso 1 1 calc R
C18 C 1.0000(12) 0.6865(8) 0.6783(6) 0.065(3) Uani 1 1 d .
H18 H 1.0166 0.6575 0.7210 0.078 Uiso 1 1 calc R
C19 C 1.0423(10) 0.6539(7) 0.6196(6) 0.051(3) Uani 1 1 d .
H19 H 1.0906 0.6037 0.6215 0.061 Uiso 1 1 calc R
C20 C 1.0124(9) 0.6967(7) 0.5568(5) 0.039(3) Uani 1 1 d .
C21 C 1.0473(9) 0.6662(6) 0.4869(5) 0.038(3) Uani 1 1 d .
C22 C 1.1162(9) 0.5916(7) 0.4777(5) 0.042(3) Uani 1 1 d .
H22 H 1.1445 0.5578 0.5162 0.050 Uiso 1 1 calc R
C23 C 1.1424(11) 0.5679(8) 0.4120(6) 0.058(3) Uani 1 1 d .
H23 H 1.1944 0.5213 0.4057 0.069 Uiso 1 1 calc R
C24 C 1.0910(10) 0.6138(8) 0.3549(6) 0.058(3) Uani 1 1 d .
H24 H 1.1014 0.5950 0.3094 0.069 Uiso 1 1 calc R
C25 C 1.0239(10) 0.6880(7) 0.3664(5) 0.050(3) Uani 1 1 d .
H25 H 0.9934 0.7215 0.3283 0.061 Uiso 1 1 calc R
C26 C 0.7026(9) 0.2919(7) 0.1236(5) 0.040(3) Uani 1 1 d .
H26A H 0.7033 0.3571 0.1081 0.048 Uiso 1 1 calc R
H26B H 0.7648 0.2945 0.1654 0.048 Uiso 1 1 calc R
C27 C 0.5683(9) 0.2539(7) 0.1435(5) 0.046(3) Uani 1 1 d .
H27A H 0.5689 0.1931 0.1664 0.055 Uiso 1 1 calc R
H27B H 0.5422 0.2987 0.1759 0.055 Uiso 1 1 calc R
C28 C 0.5116(10) 0.1758(7) 0.0282(5) 0.046(3) Uani 1 1 d .
H28A H 0.4483 0.1688 -0.0134 0.055 Uiso 1 1 calc R
H28B H 0.5117 0.1131 0.0483 0.055 Uiso 1 1 calc R
C29 C 0.6455(9) 0.2139(7) 0.0079(5) 0.044(3) Uani 1 1 d .
H29A H 0.6706 0.1672 -0.0234 0.053 Uiso 1 1 calc R
H29B H 0.6407 0.2721 -0.0181 0.053 Uiso 1 1 calc R
C30 C 0.4035(8) 0.3089(6) 0.0552(5) 0.031(2) Uani 1 1 d .
C31 C 0.3613(9) 0.3769(7) 0.0999(5) 0.041(3) Uani 1 1 d .
C32 C 0.2875(9) 0.4413(7) 0.0732(5) 0.039(3) Uani 1 1 d .
H32 H 0.2643 0.4868 0.1028 0.047 Uiso 1 1 calc R
C33 C 0.2458(9) 0.4398(6) 0.0006(5) 0.032(2) Uani 1 1 d .
C34 C 0.1642(9) 0.5043(7) -0.0311(5) 0.033(2) Uani 1 1 d .
C35 C 0.1183(9) 0.4858(6) -0.1034(5) 0.033(2) Uani 1 1 d .
C36 C 0.1665(9) 0.4169(6) -0.1395(5) 0.036(2) Uani 1 1 d .
H36 H 0.1395 0.4080 -0.1874 0.043 Uiso 1 1 calc R
C37 C 0.2878(8) 0.3700(6) -0.0386(4) 0.028(2) Uani 1 1 d .
C38 C 0.3116(10) 0.3005(7) -0.1557(5) 0.047(3) Uani 1 1 d .
H38A H 0.2616 0.2918 -0.2017 0.057 Uiso 1 1 calc R
H38B H 0.3101 0.2379 -0.1351 0.057 Uiso 1 1 calc R
C39 C 0.4511(11) 0.3442(9) -0.1635(5) 0.070(4) Uani 1 1 d .
H39A H 0.4886 0.3028 -0.1928 0.104 Uiso 1 1 calc R
H39B H 0.5009 0.3521 -0.1181 0.104 Uiso 1 1 calc R
H39C H 0.4525 0.4056 -0.1848 0.104 Uiso 1 1 calc R
C40 C 0.0207(9) 0.5368(7) -0.1421(5) 0.038(2) Uani 1 1 d .
C41 C 0.1405(9) 0.7142(7) 0.1243(5) 0.041(3) Uani 1 1 d .
H41 H 0.1908 0.6660 0.1202 0.049 Uiso 1 1 calc R
C42 C 0.1396(10) 0.7547(8) 0.1898(6) 0.055(3) Uani 1 1 d .
H42 H 0.1870 0.7340 0.2290 0.066 Uiso 1 1 calc R
C43 C 0.0670(11) 0.8263(8) 0.1955(6) 0.061(3) Uani 1 1 d .
H43 H 0.0635 0.8541 0.2394 0.073 Uiso 1 1 calc R
C44 C 0.0001(10) 0.8570(7) 0.1379(6) 0.052(3) Uani 1 1 d .
H44 H -0.0480 0.9066 0.1417 0.063 Uiso 1 1 calc R
C45 C 0.0042(8) 0.8134(6) 0.0728(5) 0.035(2) Uani 1 1 d .
C46 C -0.0627(9) 0.8379(7) 0.0056(6) 0.040(3) Uani 1 1 d .
C47 C -0.1373(10) 0.9115(7) -0.0015(7) 0.052(3) Uani 1 1 d .
H47 H -0.1474 0.9488 0.0372 0.063 Uiso 1 1 calc R
C48 C -0.1952(10) 0.9274(8) -0.0667(7) 0.060(3) Uani 1 1 d .
H48 H -0.2448 0.9766 -0.0726 0.072 Uiso 1 1 calc R
C49 C -0.1813(10) 0.8722(8) -0.1230(6) 0.057(3) Uani 1 1 d .
H49 H -0.2207 0.8831 -0.1675 0.068 Uiso 1 1 calc R
C50 C -0.1084(10) 0.8003(8) -0.1131(6) 0.054(3) Uani 1 1 d .
H50 H -0.0996 0.7619 -0.1516 0.065 Uiso 1 1 calc R
O17 O 0.2785(14) 0.508(2) 0.2715(11) 0.409(19) Uani 1 1 d .

loop_
_atom_site_aniso_label
_atom_site_aniso_U_11
_atom_site_aniso_U_22
_atom_site_aniso_U_33
_atom_site_aniso_U_23
_atom_site_aniso_U_13
_atom_site_aniso_U_12
Cu1 0.0441(8) 0.0415(8) 0.0342(7) -0.0011(6) 0.0030(6) 0.0162(6)
Cu2 0.0352(8) 0.0406(8) 0.0348(7) -0.0033(6) 0.0016(6) 0.0136(6)
Cl1 0.089(3) 0.050(2) 0.065(2) 0.0010(17) -0.012(2) 0.0129(19)
Cl2 0.081(2) 0.057(2) 0.057(2) 0.0068(16) -0.0118(17) 0.0312(18)
F1 0.087(5) 0.098(5) 0.031(4) -0.004(3) 0.002(3) 0.053(4)
F2 0.099(5) 0.111(5) 0.029(4) -0.012(3) -0.013(3) 0.070(4)
O1 0.064(5) 0.046(4) 0.029(4) 0.005(3) 0.002(3) 0.022(4)
O2 0.054(5) 0.045(4) 0.038(4) 0.006(3) 0.016(3) 0.024(4)
O3 0.074(5) 0.067(5) 0.040(5) 0.012(4) 0.023(4) 0.038(4)
O4 0.041(4) 0.037(4) 0.034(4) -0.008(3) -0.004(3) 0.013(3)
O5 0.043(4) 0.046(4) 0.041(4) -0.004(3) -0.001(3) 0.019(4)
O6 0.069(5) 0.064(5) 0.041(4) -0.014(4) -0.027(4) 0.030(4)
O7 0.164(14) 0.50(3) 0.127(12) 0.004(16) -0.074(10) 0.090(17)
O8 0.28(2) 0.191(16) 0.28(2) -0.072(14) 0.119(17) -0.116(16)
O9 0.275(17) 0.182(13) 0.085(8) -0.003(8) 0.073(10) -0.013(12)
O10 0.68(4) 0.259(19) 0.176(15) 0.067(14) 0.10(2) 0.36(3)
O11 0.094(10) 0.224(15) 0.194(13) -0.027(11) -0.028(9) 0.011(9)
O12 0.243(13) 0.084(7) 0.092(7) -0.005(6) 0.047(8) 0.092(8)
O13 0.194(11) 0.059(6) 0.090(7) 0.003(5) 0.024(7) 0.027(6)
O14 0.193(11) 0.180(11) 0.057(6) 0.016(6) -0.005(6) 0.118(9)
O15 0.27(2) 0.218(19) 0.27(2) 0.016(17) 0.04(2) 0.058(16)
O16 0.104(7) 0.109(8) 0.102(8) 0.055(6) 0.031(6) 0.040(7)
N1 0.041(5) 0.042(5) 0.044(5) -0.003(4) 0.012(4) 0.014(4)
N2 0.044(5) 0.042(5) 0.036(5) -0.008(4) 0.012(4) 0.013(4)
N3 0.033(5) 0.036(5) 0.031(5) -0.003(4) 0.002(4) 0.010(4)
N4 0.035(5) 0.047(5) 0.030(5) 0.006(4) 0.008(4) 0.008(4)
N5 0.050(5) 0.035(5) 0.028(5) 0.005(4) -0.003(4) 0.011(4)
N6 0.034(5) 0.035(5) 0.038(5) -0.003(4) -0.004(4) 0.006(4)
N7 0.034(5) 0.047(5) 0.030(5) -0.006(4) -0.004(4) 0.014(4)
N8 0.037(5) 0.043(5) 0.040(5) 0.005(4) -0.003(4) 0.016(4)
N9 0.040(5) 0.042(5) 0.022(5) 0.000(4) -0.001(4) 0.016(4)
N10 0.037(5) 0.037(5) 0.023(5) -0.003(4) 0.004(4) 0.010(4)
N11 0.025(5) 0.035(5) 0.031(5) -0.004(4) -0.002(4) 0.002(4)
N12 0.038(5) 0.043(5) 0.039(5) 0.004(4) 0.002(4) 0.008(4)
C1 0.041(7) 0.042(6) 0.038(6) 0.001(5) -0.002(5) 0.009(5)
C2 0.043(7) 0.055(7) 0.040(7) -0.004(5) 0.001(5) 0.018(6)
C3 0.052(7) 0.041(6) 0.037(6) -0.008(5) 0.006(5) 0.017(6)
C4 0.047(7) 0.040(6) 0.049(7) 0.007(5) 0.001(6) 0.012(5)
C5 0.019(5) 0.028(6) 0.035(6) -0.007(5) -0.004(4) -0.003(4)
C6 0.039(6) 0.062(7) 0.018(6) 0.000(5) -0.002(5) 0.010(6)
C7 0.046(7) 0.050(7) 0.024(6) -0.009(5) 0.000(5) 0.019(6)
C8 0.034(6) 0.025(5) 0.025(5) -0.003(4) 0.000(4) 0.001(5)
C9 0.025(5) 0.021(5) 0.031(6) -0.004(5) 0.003(4) -0.006(4)
C10 0.070(9) 0.064(8) 0.033(6) 0.015(6) 0.014(6) 0.030(7)
C11 0.073(10) 0.105(11) 0.051(8) -0.008(7) -0.005(7) 0.044(8)
C12 0.042(6) 0.045(7) 0.026(6) -0.001(5) 0.011(5) 0.008(5)
C13 0.036(6) 0.032(6) 0.033(6) -0.004(5) -0.001(5) 0.012(5)
C14 0.031(6) 0.045(7) 0.023(6) -0.001(5) -0.004(5) 0.008(5)
C15 0.045(7) 0.045(7) 0.029(6) 0.000(5) 0.003(5) 0.010(5)
C16 0.056(8) 0.063(8) 0.037(7) 0.002(6) 0.010(6) 0.008(6)
C17 0.094(9) 0.047(7) 0.034(7) -0.008(6) 0.009(6) 0.015(7)
C18 0.093(10) 0.069(9) 0.035(7) 0.019(6) -0.004(6) 0.030(8)
C19 0.065(8) 0.047(7) 0.044(7) 0.012(6) -0.004(6) 0.018(6)
C20 0.031(6) 0.031(6) 0.051(7) 0.000(5) 0.005(5) -0.007(5)
C21 0.029(6) 0.028(6) 0.056(7) 0.001(5) 0.000(5) 0.005(5)
C22 0.042(7) 0.042(7) 0.044(7) 0.005(5) 0.006(5) 0.010(5)
C23 0.058(8) 0.047(7) 0.075(9) -0.004(7) 0.020(7) 0.020(6)
C24 0.059(8) 0.057(8) 0.063(8) -0.011(7) 0.009(6) 0.025(7)
C25 0.065(8) 0.049(7) 0.041(7) -0.004(6) 0.010(6) 0.015(6)
C26 0.028(6) 0.056(7) 0.032(6) -0.001(5) -0.007(5) 0.003(5)
C27 0.046(7) 0.057(7) 0.040(6) 0.010(5) 0.001(5) 0.027(6)
C28 0.046(7) 0.046(7) 0.050(7) 0.005(6) 0.010(5) 0.017(6)
C29 0.047(7) 0.048(7) 0.036(6) -0.002(5) 0.016(5) 0.002(5)
C30 0.024(6) 0.035(6) 0.034(6) -0.005(5) 0.004(5) 0.001(5)
C31 0.043(7) 0.053(7) 0.028(6) -0.004(5) -0.002(5) 0.018(6)
C32 0.047(7) 0.035(6) 0.034(6) -0.006(5) 0.002(5) 0.008(5)
C33 0.031(6) 0.036(6) 0.031(6) -0.001(5) 0.000(5) 0.008(5)
C34 0.036(6) 0.033(6) 0.029(6) -0.010(5) 0.005(5) 0.003(5)
C35 0.035(6) 0.032(6) 0.031(6) -0.007(5) 0.003(5) 0.007(5)
C36 0.040(6) 0.041(6) 0.024(5) -0.004(5) -0.002(5) 0.005(5)
C37 0.025(6) 0.040(6) 0.018(5) -0.006(5) 0.002(4) 0.005(5)
C38 0.065(8) 0.061(7) 0.021(6) -0.006(5) 0.003(5) 0.026(6)
C39 0.060(9) 0.107(10) 0.049(8) 0.000(7) 0.010(6) 0.032(8)
C40 0.035(6) 0.045(7) 0.034(6) 0.002(5) -0.003(5) 0.013(5)
C41 0.042(7) 0.044(7) 0.037(7) -0.002(5) 0.004(5) 0.007(5)
C42 0.056(8) 0.052(8) 0.053(8) -0.004(6) 0.001(6) 0.001(6)
C43 0.075(9) 0.081(9) 0.033(7) -0.019(6) 0.008(6) 0.028(8)
C44 0.053(8) 0.045(7) 0.059(8) -0.023(6) 0.013(6) 0.008(6)
C45 0.021(6) 0.022(6) 0.062(8) -0.001(5) 0.009(5) -0.002(5)
C46 0.027(6) 0.034(6) 0.058(7) -0.005(6) 0.007(5) 0.000(5)
C47 0.029(6) 0.041(7) 0.086(9) -0.002(6) 0.012(6) 0.000(6)
C48 0.036(7) 0.048(8) 0.101(11) 0.021(8) 0.008(7) 0.022(6)
C49 0.040(7) 0.056(8) 0.072(9) 0.013(7) -0.007(6) 0.010(6)
C50 0.047(7) 0.054(8) 0.064(8) 0.010(6) 0.008(6) 0.015(6)
O17 0.104(11) 0.70(4) 0.41(3) -0.42(3) -0.064(14) 0.138(18)

loop_
_atom_type_symbol
_atom_type_description
_atom_type_scat_dispersion_real
_atom_type_scat_dispersion_imag
_atom_type_scat_source
C C 0.0033 0.0016 'International Tables Vol C Tables 4.2.6.8 and 6.1.1.4'
H H 0.0000 0.0000 'International Tables Vol C Tables 4.2.6.8 and 6.1.1.4'
Cl Cl 0.1484 0.1585 'International Tables Vol C Tables 4.2.6.8 and 6.1.1.4'
Cu Cu 0.3201 1.2651 'International Tables Vol C Tables 4.2.6.8 and 6.1.1.4'
F F 0.0171 0.0103 'International Tables Vol C Tables 4.2.6.8 and 6.1.1.4'
N N 0.0061 0.0033 'International Tables Vol C Tables 4.2.6.8 and 6.1.1.4'
O O 0.0106 0.0060 'International Tables Vol C Tables 4.2.6.8 and 6.1.1.4'

loop_
_geom_angle_atom_site_label_1
_geom_angle_atom_site_label_2
_geom_angle_atom_site_label_3
_geom_angle
_geom_angle_site_symmetry_1
_geom_angle_site_symmetry_3
O1 Cu1 O2 93.9(3) . .
O1 Cu1 N6 166.1(3) . .
O2 Cu1 N6 91.6(3) . .
O1 Cu1 N5 89.6(3) . .
O2 Cu1 N5 160.7(3) . .
N6 Cu1 N5 81.1(3) . .
O1 Cu1 N1 97.3(3) . 2_676
O2 Cu1 N1 98.8(3) . 2_676
N6 Cu1 N1 94.5(3) . 2_676
N5 Cu1 N1 99.5(3) . 2_676
O5 Cu2 O4 93.4(3) . .
O5 Cu2 N11 162.5(3) . .
O4 Cu2 N11 90.9(3) . .
O5 Cu2 N12 91.2(3) . .
O4 Cu2 N12 165.0(3) . .
N11 Cu2 N12 80.7(3) . .
O5 Cu2 N7 95.9(3) . 2_665
O4 Cu2 N7 96.4(3) . 2_665
N11 Cu2 N7 100.5(3) . 2_665
N12 Cu2 N7 97.4(3) . 2_665
O10 Cl1 O8 109.7(16) . .
O10 Cl1 O7 106.9(12) . .
O8 Cl1 O7 107.5(14) . .
O10 Cl1 O9 112.9(10) . .
O8 Cl1 O9 104.0(9) . .
O7 Cl1 O9 115.8(11) . .
O14 Cl2 O11 108.4(8) . .
O14 Cl2 O12 111.5(6) . .
O11 Cl2 O12 112.7(8) . .
O14 Cl2 O13 110.2(7) . .
O11 Cl2 O13 105.5(8) . .
O12 Cl2 O13 108.3(6) . .
C14 O1 Cu1 124.4(6) . .
C15 O2 Cu1 129.0(6) . .
C34 O4 Cu2 124.6(6) . .
C40 O5 Cu2 128.4(6) . .
H15A O15 H15B 109(3) . .
H16A O16 H16B 109(3) . .
C4 N1 C1 110.1(7) . .
C4 N1 Cu1 113.3(6) . 2_676
C1 N1 Cu1 111.2(6) . 2_676
C4 N1 H1 107.3 . .
C1 N1 H1 107.3 . .
Cu1 N1 H1 107.3 2_676 .
C5 N2 C3 119.0(8) . .
C5 N2 C2 123.4(8) . .
C3 N2 C2 110.9(7) . .
C9 N3 C5 121.0(8) . .
C12 N4 C9 118.9(8) . .
C12 N4 C10 122.5(8) . .
C9 N4 C10 118.7(8) . .
C16 N5 C20 119.2(8) . .
C16 N5 Cu1 126.0(7) . .
C20 N5 Cu1 114.7(6) . .
C21 N6 C25 118.8(8) . .
C21 N6 Cu1 115.9(6) . .
C25 N6 Cu1 125.2(7) . .
C29 N7 C26 110.1(7) . .
C29 N7 Cu2 110.4(5) . 2_665
C26 N7 Cu2 110.6(5) . 2_665
C29 N7 H7 108.6 . .
C26 N7 H7 108.6 . .
Cu2 N7 H7 108.6 2_665 .
C30 N8 C28 118.7(7) . .
C30 N8 C27 123.3(8) . .
C28 N8 C27 111.8(7) . .
C30 N9 C37 119.8(7) . .
C36 N10 C37 120.0(7) . .
C36 N10 C38 119.9(7) . .
C37 N10 C38 119.8(7) . .
C41 N11 C45 117.5(8) . .
C41 N11 Cu2 127.0(6) . .
C45 N11 Cu2 115.4(6) . .
C50 N12 C46 119.1(9) . .
C50 N12 Cu2 125.9(7) . .
C46 N12 Cu2 115.0(7) . .
N1 C1 C2 115.4(8) . .
N1 C1 H1A 108.4 . .
C2 C1 H1A 108.4 . .
N1 C1 H1B 108.4 . .
C2 C1 H1B 108.4 . .
H1A C1 H1B 107.5 . .
N2 C2 C1 108.6(8) . .
N2 C2 H2A 110.0 . .
C1 C2 H2A 110.0 . .
N2 C2 H2B 110.0 . .
C1 C2 H2B 110.0 . .
H2A C2 H2B 108.4 . .
N2 C3 C4 108.1(8) . .
N2 C3 H3A 110.1 . .
C4 C3 H3A 110.1 . .
N2 C3 H3B 110.1 . .
C4 C3 H3B 110.1 . .
H3A C3 H3B 108.4 . .
N1 C4 C3 114.3(8) . .
N1 C4 H4A 108.7 . .
C3 C4 H4A 108.7 . .
N1 C4 H4B 108.7 . .
C3 C4 H4B 108.7 . .
H4A C4 H4B 107.6 . .
N3 C5 N2 118.2(8) . .
N3 C5 C6 117.1(8) . .
N2 C5 C6 124.7(9) . .
C7 C6 F1 119.2(8) . .
C7 C6 C5 121.5(8) . .
F1 C6 C5 119.3(8) . .
C6 C7 C8 120.4(9) . .
C6 C7 H7A 119.8 . .
C8 C7 H7A 119.8 . .
C9 C8 C7 116.2(8) . .
C9 C8 C14 121.4(8) . .
C7 C8 C14 122.4(8) . .
N3 C9 C8 123.7(8) . .
N3 C9 N4 117.3(8) . .
C8 C9 N4 119.0(8) . .
N4 C10 C11 113.1(9) . .
N4 C10 H10A 109.0 . .
C11 C10 H10A 109.0 . .
N4 C10 H10B 109.0 . .
C11 C10 H10B 109.0 . .
H10A C10 H10B 107.8 . .
C10 C11 H11A 109.5 . .
C10 C11 H11B 109.5 . .
H11A C11 H11B 109.5 . .
C10 C11 H11C 109.5 . .
H11A C11 H11C 109.5 . .
H11B C11 H11C 109.5 . .
N4 C12 C13 125.6(9) . .
N4 C12 H12 117.2 . .
C13 C12 H12 117.2 . .
C12 C13 C14 118.5(8) . .
C12 C13 C15 117.0(8) . .
C14 C13 C15 124.4(8) . .
O1 C14 C13 125.5(8) . .
O1 C14 C8 118.4(8) . .
C13 C14 C8 116.2(8) . .
O3 C15 O2 122.4(9) . .
O3 C15 C13 118.4(9) . .
O2 C15 C13 119.2(9) . .
N5 C16 C17 119.0(10) . .
N5 C16 H16 120.5 . .
C17 C16 H16 120.5 . .
C18 C17 C16 121.5(10) . .
C18 C17 H17 119.2 . .
C16 C17 H17 119.2 . .
C17 C18 C19 119.9(10) . .
C17 C18 H18 120.1 . .
C19 C18 H18 120.1 . .
C18 C19 C20 118.5(10) . .
C18 C19 H19 120.8 . .
C20 C19 H19 120.8 . .
N5 C20 C19 121.9(9) . .
N5 C20 C21 113.2(8) . .
C19 C20 C21 124.9(9) . .
N6 C21 C22 121.3(9) . .
N6 C21 C20 114.9(8) . .
C22 C21 C20 123.7(9) . .
C23 C22 C21 119.9(10) . .
C23 C22 H22 120.1 . .
C21 C22 H22 120.1 . .
C22 C23 C24 119.1(10) . .
C22 C23 H23 120.4 . .
C24 C23 H23 120.4 . .
C25 C24 C23 119.0(10) . .
C25 C24 H24 120.5 . .
C23 C24 H24 120.5 . .
N6 C25 C24 121.7(10) . .
N6 C25 H25 119.1 . .
C24 C25 H25 119.1 . .
N7 C26 C27 115.6(8) . .
N7 C26 H26A 108.4 . .
C27 C26 H26A 108.4 . .
N7 C26 H26B 108.4 . .
C27 C26 H26B 108.4 . .
H26A C26 H26B 107.4 . .
N8 C27 C26 108.7(7) . .
N8 C27 H27A 109.9 . .
C26 C27 H27A 109.9 . .
N8 C27 H27B 109.9 . .
C26 C27 H27B 109.9 . .
H27A C27 H27B 108.3 . .
N8 C28 C29 110.0(8) . .
N8 C28 H28A 109.7 . .
C29 C28 H28A 109.7 . .
N8 C28 H28B 109.7 . .
C29 C28 H28B 109.7 . .
H28A C28 H28B 108.2 . .
N7 C29 C28 114.8(8) . .
N7 C29 H29A 108.6 . .
C28 C29 H29A 108.6 . .
N7 C29 H29B 108.6 . .
C28 C29 H29B 108.6 . .
H29A C29 H29B 107.5 . .
N9 C30 N8 117.6(8) . .
N9 C30 C31 118.3(8) . .
N8 C30 C31 124.0(8) . .
F2 C31 C32 118.2(8) . .
F2 C31 C30 120.5(8) . .
C32 C31 C30 121.2(9) . .
C31 C32 C33 120.3(9) . .
C31 C32 H32 119.9 . .
C33 C32 H32 119.9 . .
C37 C33 C32 114.9(8) . .
C37 C33 C34 121.8(8) . .
C32 C33 C34 123.3(8) . .
O4 C34 C35 125.3(8) . .
O4 C34 C33 118.7(8) . .
C35 C34 C33 116.0(8) . .
C36 C35 C34 118.7(8) . .
C36 C35 C40 118.0(8) . .
C34 C35 C40 123.4(8) . .
N10 C36 C35 124.2(8) . .
N10 C36 H36 117.9 . .
C35 C36 H36 117.9 . .
N9 C37 C33 125.5(8) . .
N9 C37 N10 115.6(7) . .
C33 C37 N10 118.8(8) . .
N10 C38 C39 111.4(8) . .
N10 C38 H38A 109.3 . .
C39 C38 H38A 109.3 . .
N10 C38 H38B 109.3 . .
C39 C38 H38B 109.3 . .
H38A C38 H38B 108.0 . .
C38 C39 H39A 109.5 . .
C38 C39 H39B 109.5 . .
H39A C39 H39B 109.5 . .
C38 C39 H39C 109.5 . .
H39A C39 H39C 109.5 . .
H39B C39 H39C 109.5 . .
O6 C40 O5 120.7(8) . .
O6 C40 C35 118.4(9) . .
O5 C40 C35 120.9(9) . .
N11 C41 C42 123.9(9) . .
N11 C41 H41 118.0 . .
C42 C41 H41 118.0 . .
C43 C42 C41 117.9(10) . .
C43 C42 H42 121.0 . .
C41 C42 H42 121.0 . .
C44 C43 C42 120.6(10) . .
C44 C43 H43 119.7 . .
C42 C43 H43 119.7 . .
C43 C44 C45 119.1(10) . .
C43 C44 H44 120.5 . .
C45 C44 H44 120.5 . .
N11 C45 C44 120.9(9) . .
N11 C45 C46 113.2(8) . .
C44 C45 C46 125.9(9) . .
N12 C46 C47 120.8(10) . .
N12 C46 C45 115.5(8) . .
C47 C46 C45 123.7(10) . .
C48 C47 C46 118.4(11) . .
C48 C47 H47 120.8 . .
C46 C47 H47 120.8 . .
C49 C48 C47 120.6(10) . .
C49 C48 H48 119.7 . .
C47 C48 H48 119.7 . .
C48 C49 C50 118.7(11) . .
C48 C49 H49 120.6 . .
C50 C49 H49 120.6 . .
N12 C50 C49 122.4(11) . .
N12 C50 H50 118.8 . .
C49 C50 H50 118.8 . .

loop_
_geom_bond_atom_site_label_1
_geom_bond_atom_site_label_2
_geom_bond_distance
_geom_bond_site_symmetry_2
Cu1 O1 1.930(6) .
Cu1 O2 1.939(6) .
Cu1 N6 1.982(7) .
Cu1 N5 2.015(7) .
Cu1 N1 2.278(8) 2_676
Cu2 O5 1.917(6) .
Cu2 O4 1.943(6) .
Cu2 N11 2.000(7) .
Cu2 N12 2.002(8) .
Cu2 N7 2.291(7) 2_665
Cl1 O10 1.261(14) .
Cl1 O8 1.270(14) .
Cl1 O7 1.284(12) .
Cl1 O9 1.397(11) .
Cl2 O14 1.362(9) .
Cl2 O11 1.393(12) .
Cl2 O12 1.410(8) .
Cl2 O13 1.423(9) .
F1 C6 1.354(10) .
F2 C31 1.353(10) .
O1 C14 1.286(10) .
O2 C15 1.270(10) .
O3 C15 1.244(10) .
O4 C34 1.286(10) .
O5 C40 1.289(10) .
O6 C40 1.240(10) .
O15 H15A 0.853(11) .
O15 H15B 0.853(11) .
O16 H16A 0.850(10) .
O16 H16B 0.851(11) .
N1 C4 1.468(11) .
N1 C1 1.479(11) .
N1 Cu1 2.278(8) 2_676
N1 H1 0.9100 .
N2 C5 1.357(10) .
N2 C3 1.451(11) .
N2 C2 1.463(11) .
N3 C9 1.329(10) .
N3 C5 1.346(10) .
N4 C12 1.312(10) .
N4 C9 1.390(10) .
N4 C10 1.481(11) .
N5 C16 1.347(11) .
N5 C20 1.363(11) .
N6 C21 1.336(11) .
N6 C25 1.358(11) .
N7 C29 1.477(11) .
N7 C26 1.493(10) .
N7 Cu2 2.291(7) 2_665
N7 H7 0.9100 .
N8 C30 1.358(10) .
N8 C28 1.453(11) .
N8 C27 1.478(11) .
N9 C30 1.333(10) .
N9 C37 1.335(10) .
N10 C36 1.331(10) .
N10 C37 1.385(10) .
N10 C38 1.488(11) .
N11 C41 1.322(11) .
N11 C45 1.373(10) .
N12 C50 1.329(12) .
N12 C46 1.348(11) .
C1 C2 1.486(12) .
C1 H1A 0.9700 .
C1 H1B 0.9700 .
C2 H2A 0.9700 .
C2 H2B 0.9700 .
C3 C4 1.518(13) .
C3 H3A 0.9700 .
C3 H3B 0.9700 .
C4 H4A 0.9700 .
C4 H4B 0.9700 .
C5 C6 1.431(12) .
C6 C7 1.340(12) .
C7 C8 1.393(11) .
C7 H7A 0.9300 .
C8 C9 1.387(11) .
C8 C14 1.427(12) .
C10 C11 1.479(14) .
C10 H10A 0.9700 .
C10 H10B 0.9700 .
C11 H11A 0.9600 .
C11 H11B 0.9600 .
C11 H11C 0.9600 .
C12 C13 1.359(11) .
C12 H12 0.9300 .
C13 C14 1.415(12) .
C13 C15 1.513(12) .
C16 C17 1.383(13) .
C16 H16 0.9300 .
C17 C18 1.353(14) .
C17 H17 0.9300 .
C18 C19 1.351(14) .
C18 H18 0.9300 .
C19 C20 1.380(12) .
C19 H19 0.9300 .
C20 C21 1.498(13) .
C21 C22 1.385(12) .
C22 C23 1.364(13) .
C22 H22 0.9300 .
C23 C24 1.378(14) .
C23 H23 0.9300 .
C24 C25 1.376(13) .
C24 H24 0.9300 .
C25 H25 0.9300 .
C26 C27 1.503(12) .
C26 H26A 0.9700 .
C26 H26B 0.9700 .
C27 H27A 0.9700 .
C27 H27B 0.9700 .
C28 C29 1.502(13) .
C28 H28A 0.9700 .
C28 H28B 0.9700 .
C29 H29A 0.9700 .
C29 H29B 0.9700 .
C30 C31 1.428(12) .
C31 C32 1.352(12) .
C32 C33 1.408(12) .
C32 H32 0.9300 .
C33 C37 1.385(11) .
C33 C34 1.438(12) .
C34 C35 1.423(11) .
C35 C36 1.375(12) .
C35 C40 1.477(12) .
C36 H36 0.9300 .
C38 C39 1.507(14) .
C38 H38A 0.9700 .
C38 H38B 0.9700 .
C39 H39A 0.9600 .
C39 H39B 0.9600 .
C39 H39C 0.9600 .
C41 C42 1.373(13) .
C41 H41 0.9300 .
C42 C43 1.365(14) .
C42 H42 0.9300 .
C43 C44 1.354(13) .
C43 H43 0.9300 .
C44 C45 1.390(13) .
C44 H44 0.9300 .
C45 C46 1.468(13) .
C46 C47 1.392(13) .
C47 C48 1.363(14) .
C47 H47 0.9300 .
C48 C49 1.357(14) .
C48 H48 0.9300 .
C49 C50 1.365(13) .
C49 H49 0.9300 .
C50 H50 0.9300 .

loop_
_geom_hbond_atom_site_label_D
_geom_hbond_atom_site_label_H
_geom_hbond_atom_site_label_A
_geom_hbond_distance_DH
_geom_hbond_distance_HA
_geom_hbond_distance_DA
_geom_hbond_angle_DHA
_geom_hbond_site_symmetry_A
N7 H7 O16 0.91 2.26 3.157(11) 167.4 2_666
N1 H1 Cl2 0.91 2.98 3.864(8) 163.0 1_565
N1 H1 O13 0.91 2.33 3.129(12) 145.8 1_565
O16 H16B Cl1 0.851(11) 2.85(3) 3.684(11) 167(12) 2_676
O16 H16B O9 0.851(11) 2.20(8) 2.924(19) 143(12) 2_676
O16 H16A O3 0.850(10) 2.17(9) 2.876(11) 140(11) 2_676
O15 H15A O3 0.853(11) 1.99(10) 2.83(2) 166(34) 2_776

loop_
_geom_torsion_atom_site_label_1
_geom_torsion_atom_site_label_2
_geom_torsion_atom_site_label_3
_geom_torsion_atom_site_label_4
_geom_torsion
_geom_torsion_site_symmetry_1
O2 Cu1 O1 C14 17.1(7) .
N6 Cu1 O1 C14 130.2(12) .
N5 Cu1 O1 C14 178.2(7) .
N1 Cu1 O1 C14 -82.3(7) 2_676
O1 Cu1 O2 C15 -10.3(8) .
N6 Cu1 O2 C15 -177.5(8) .
N5 Cu1 O2 C15 -110.2(11) .
N1 Cu1 O2 C15 87.7(8) 2_676
O5 Cu2 O4 C34 17.7(7) .
N11 Cu2 O4 C34 -179.3(7) .
N12 Cu2 O4 C34 125.2(12) .
N7 Cu2 O4 C34 -78.7(7) 2_665
O4 Cu2 O5 C40 -8.3(8) .
N11 Cu2 O5 C40 -112.1(11) .
N12 Cu2 O5 C40 -174.0(8) .
N7 Cu2 O5 C40 88.5(8) 2_665
O1 Cu1 N5 C16 13.5(8) .
O2 Cu1 N5 C16 114.2(10) .
N6 Cu1 N5 C16 -176.9(8) .
N1 Cu1 N5 C16 -83.8(8) 2_676
O1 Cu1 N5 C20 -169.2(6) .
O2 Cu1 N5 C20 -68.6(11) .
N6 Cu1 N5 C20 0.3(6) .
N1 Cu1 N5 C20 93.5(6) 2_676
O1 Cu1 N6 C21 46.2(16) .
O2 Cu1 N6 C21 159.6(7) .
N5 Cu1 N6 C21 -2.5(6) .
N1 Cu1 N6 C21 -101.4(7) 2_676
O1 Cu1 N6 C25 -132.2(12) .
O2 Cu1 N6 C25 -18.8(8) .
N5 Cu1 N6 C25 179.1(8) .
N1 Cu1 N6 C25 80.2(8) 2_676
O5 Cu2 N11 C41 117.3(10) .
O4 Cu2 N11 C41 13.1(8) .
N12 Cu2 N11 C41 -179.4(8) .
N7 Cu2 N11 C41 -83.5(8) 2_665
O5 Cu2 N11 C45 -62.7(12) .
O4 Cu2 N11 C45 -166.9(6) .
N12 Cu2 N11 C45 0.6(6) .
N7 Cu2 N11 C45 96.4(6) 2_665
O5 Cu2 N12 C50 -16.2(8) .
O4 Cu2 N12 C50 -124.0(12) .
N11 Cu2 N12 C50 179.4(8) .
N7 Cu2 N12 C50 79.9(8) 2_665
O5 Cu2 N12 C46 165.2(7) .
O4 Cu2 N12 C46 57.3(15) .
N11 Cu2 N12 C46 0.8(6) .
N7 Cu2 N12 C46 -98.7(7) 2_665
C4 N1 C1 C2 47.7(11) .
Cu1 N1 C1 C2 174.0(6) 2_676
C5 N2 C2 C1 -89.5(10) .
C3 N2 C2 C1 61.5(10) .
N1 C1 C2 N2 -54.3(10) .
C5 N2 C3 C4 90.5(10) .
C2 N2 C3 C4 -62.0(10) .
C1 N1 C4 C3 -47.8(10) .
Cu1 N1 C4 C3 -173.0(6) 2_676
N2 C3 C4 N1 55.7(10) .
C9 N3 C5 N2 179.4(8) .
C9 N3 C5 C6 -0.4(12) .
C3 N2 C5 N3 3.4(12) .
C2 N2 C5 N3 152.3(8) .
C3 N2 C5 C6 -176.8(8) .
C2 N2 C5 C6 -27.9(13) .
N3 C5 C6 C7 -3.0(14) .
N2 C5 C6 C7 177.2(9) .
N3 C5 C6 F1 174.8(8) .
N2 C5 C6 F1 -5.0(14) .
F1 C6 C7 C8 -173.6(8) .
C5 C6 C7 C8 4.2(15) .
C6 C7 C8 C9 -2.0(13) .
C6 C7 C8 C14 178.8(9) .
C5 N3 C9 C8 2.7(13) .
C5 N3 C9 N4 -177.6(7) .
C7 C8 C9 N3 -1.5(13) .
C14 C8 C9 N3 177.8(8) .
C7 C8 C9 N4 178.8(8) .
C14 C8 C9 N4 -1.9(13) .
C12 N4 C9 N3 176.5(8) .
C10 N4 C9 N3 -4.0(12) .
C12 N4 C9 C8 -3.8(12) .
C10 N4 C9 C8 175.8(8) .
C12 N4 C10 C11 101.7(10) .
C9 N4 C10 C11 -77.8(11) .
C9 N4 C12 C13 4.3(14) .
C10 N4 C12 C13 -175.2(9) .
N4 C12 C13 C14 1.0(14) .
N4 C12 C13 C15 -175.9(9) .
Cu1 O1 C14 C13 -10.0(13) .
Cu1 O1 C14 C8 169.9(6) .
C12 C13 C14 O1 173.4(9) .
C15 C13 C14 O1 -9.9(15) .
C12 C13 C14 C8 -6.4(13) .
C15 C13 C14 C8 170.2(8) .
C9 C8 C14 O1 -172.9(8) .
C7 C8 C14 O1 6.3(13) .
C9 C8 C14 C13 6.9(13) .
C7 C8 C14 C13 -173.9(8) .
Cu1 O2 C15 O3 178.0(7) .
Cu1 O2 C15 C13 -3.7(13) .
C12 C13 C15 O3 12.2(13) .
C14 C13 C15 O3 -164.5(9) .
C12 C13 C15 O2 -166.2(9) .
C14 C13 C15 O2 17.1(14) .
C20 N5 C16 C17 -1.0(14) .
Cu1 N5 C16 C17 176.1(7) .
N5 C16 C17 C18 0.9(17) .
C16 C17 C18 C19 0.6(18) .
C17 C18 C19 C20 -2.1(17) .
C16 N5 C20 C19 -0.5(14) .
Cu1 N5 C20 C19 -177.9(7) .
C16 N5 C20 C21 179.0(8) .
Cu1 N5 C20 C21 1.6(10) .
C18 C19 C20 N5 2.0(15) .
C18 C19 C20 C21 -177.4(10) .
C25 N6 C21 C22 -0.6(13) .
Cu1 N6 C21 C22 -179.1(7) .
C25 N6 C21 C20 -177.5(8) .
Cu1 N6 C21 C20 4.0(10) .
N5 C20 C21 N6 -3.6(11) .
C19 C20 C21 N6 175.8(9) .
N5 C20 C21 C22 179.5(9) .
C19 C20 C21 C22 -1.1(15) .
N6 C21 C22 C23 2.5(15) .
C20 C21 C22 C23 179.2(9) .
C21 C22 C23 C24 -5.0(16) .
C22 C23 C24 C25 5.5(16) .
C21 N6 C25 C24 1.2(14) .
Cu1 N6 C25 C24 179.5(8) .
C23 C24 C25 N6 -3.6(16) .
C29 N7 C26 C27 47.4(10) .
Cu2 N7 C26 C27 169.7(6) 2_665
C30 N8 C27 C26 -93.5(10) .
C28 N8 C27 C26 58.4(10) .
N7 C26 C27 N8 -52.9(10) .
C30 N8 C28 C29 93.8(10) .
C27 N8 C28 C29 -59.5(10) .
C26 N7 C29 C28 -47.3(10) .
Cu2 N7 C29 C28 -169.7(6) 2_665
N8 C28 C29 N7 54.4(11) .
C37 N9 C30 N8 176.2(8) .
C37 N9 C30 C31 0.0(13) .
C28 N8 C30 N9 4.0(12) .
C27 N8 C30 N9 154.0(8) .
C28 N8 C30 C31 179.9(9) .
C27 N8 C30 C31 -30.0(14) .
N9 C30 C31 F2 174.1(8) .
N8 C30 C31 F2 -1.8(15) .
N9 C30 C31 C32 -2.4(14) .
N8 C30 C31 C32 -178.3(9) .
F2 C31 C32 C33 -173.7(8) .
C30 C31 C32 C33 2.9(15) .
C31 C32 C33 C37 -1.0(13) .
C31 C32 C33 C34 178.2(9) .
Cu2 O4 C34 C35 -11.6(13) .
Cu2 O4 C34 C33 167.1(6) .
C37 C33 C34 O4 -172.5(8) .
C32 C33 C34 O4 8.4(14) .
C37 C33 C34 C35 6.3(13) .
C32 C33 C34 C35 -172.8(9) .
O4 C34 C35 C36 170.9(9) .
C33 C34 C35 C36 -7.8(13) .
O4 C34 C35 C40 -9.2(15) .
C33 C34 C35 C40 172.1(8) .
C37 N10 C36 C35 2.8(13) .
C38 N10 C36 C35 -170.6(9) .
C34 C35 C36 N10 3.6(14) .
C40 C35 C36 N10 -176.3(8) .
C30 N9 C37 C33 2.0(14) .
C30 N9 C37 N10 -178.3(8) .
C32 C33 C37 N9 -1.5(14) .
C34 C33 C37 N9 179.3(8) .
C32 C33 C37 N10 178.9(8) .
C34 C33 C37 N10 -0.3(13) .
C36 N10 C37 N9 176.0(8) .
C38 N10 C37 N9 -10.6(12) .
C36 N10 C37 C33 -4.4(12) .
C38 N10 C37 C33 169.1(8) .
C36 N10 C38 C39 102.2(10) .
C37 N10 C38 C39 -71.2(10) .
Cu2 O5 C40 O6 173.1(7) .
Cu2 O5 C40 C35 -7.1(13) .
C36 C35 C40 O6 18.8(13) .
C34 C35 C40 O6 -161.1(9) .
C36 C35 C40 O5 -160.9(9) .
C34 C35 C40 O5 19.2(14) .
C45 N11 C41 C42 2.5(14) .
Cu2 N11 C41 C42 -177.6(7) .
N11 C41 C42 C43 -0.8(16) .
C41 C42 C43 C44 -1.1(17) .
C42 C43 C44 C45 1.2(17) .
C41 N11 C45 C44 -2.2(12) .
Cu2 N11 C45 C44 177.8(7) .
C41 N11 C45 C46 178.3(8) .
Cu2 N11 C45 C46 -1.7(9) .
C43 C44 C45 N11 0.5(14) .
C43 C44 C45 C46 179.9(10) .
C50 N12 C46 C47 0.4(14) .
Cu2 N12 C46 C47 179.1(7) .
C50 N12 C46 C45 179.4(8) .
Cu2 N12 C46 C45 -1.9(10) .
N11 C45 C46 N12 2.3(12) .
C44 C45 C46 N12 -177.1(9) .
N11 C45 C46 C47 -178.7(8) .
C44 C45 C46 C47 1.9(15) .
N12 C46 C47 C48 -0.9(14) .
C45 C46 C47 C48 -179.8(9) .
C46 C47 C48 C49 0.6(16) .
C47 C48 C49 C50 0.1(16) .
C46 N12 C50 C49 0.4(15) .
Cu2 N12 C50 C49 -178.2(7) .
C48 C49 C50 N12 -0.7(16) .
